data_2008718
loop_
_publ_author_name
'S\"ontgen, Olaf'
'Bolte, Michael'

_publ_section_title
;
 1,4,4a,5,8,8a-Hexahydro-1,4-methanonaphthalene-5,8-dione
;
_journal_issue 7
_journal_name_full 'Acta Crystallographica Section C'
_journal_page_first IUC9900076
_journal_paper_doi 10.1107/S0108270199099151
_journal_volume 55
_journal_year 1999
_chemical_formula_sum 'C11 H10 O2'
_chemical_formula_weight 174.19
_chemical_name_systematic ?
_space_group_IT_number 14
_symmetry_cell_setting monoclinic
_symmetry_space_group_name_Hall '-P 2yn'
_symmetry_space_group_name_H-M 'P 1 21/n 1'
_audit_creation_method SHELXL-97
_cell_angle_alpha 90.00
_cell_angle_beta 100.610(10)
_cell_angle_gamma 90.00
_cell_formula_units_Z 8
_cell_length_a 15.373(3)
_cell_length_b 6.5360(10)
_cell_length_c 17.800(4)
_cell_measurement_reflns_used 6026
_cell_measurement_temperature 173(2)
_cell_measurement_theta_max 25
_cell_measurement_theta_min 1
_cell_volume 1757.9(6)
_computing_cell_refinement SMART
_computing_data_collection 'SMART (Siemens, 1995)'
_computing_data_reduction 'SAINT (Siemens, 1995)'
_computing_molecular_graphics 'SHELXTL-Plus (Sheldrick, 1991)'
_computing_structure_refinement 'SHELXL97 (Sheldrick, 1997)'
_computing_structure_solution 'SHELXS97 (Sheldrick, 1990)'
_diffrn_ambient_temperature 173(2)
_diffrn_measured_fraction_theta_full 1.000
_diffrn_measured_fraction_theta_max 1.000
_diffrn_measurement_device_type 'Siemens CCD three-circle'
_diffrn_measurement_method \w
_diffrn_radiation_monochromator graphite
_diffrn_radiation_source 'fine-focus sealed tube'
_diffrn_radiation_type MoK\a
_diffrn_radiation_wavelength 0.71073
_diffrn_reflns_av_R_equivalents 0.057
_diffrn_reflns_av_sigmaI/netI 0.0339
_diffrn_reflns_limit_h_max 18
_diffrn_reflns_limit_h_min -18
_diffrn_reflns_limit_k_max 7
_diffrn_reflns_limit_k_min -7
_diffrn_reflns_limit_l_max 21
_diffrn_reflns_limit_l_min -21
_diffrn_reflns_number 19510
_diffrn_reflns_theta_full 25.03
_diffrn_reflns_theta_max 25.03
_diffrn_reflns_theta_min 1.61
_diffrn_standards_decay_% 0
_diffrn_standards_interval_time 1200
_diffrn_standards_number 229
_exptl_absorpt_coefficient_mu 0.090
_exptl_absorpt_correction_T_max 0.988
_exptl_absorpt_correction_T_min 0.932
_exptl_absorpt_correction_type empirical
_exptl_absorpt_process_details '(SADABS; Sheldrick, 1996)'
_exptl_crystal_colour 'light yellow'
_exptl_crystal_density_diffrn 1.316
_exptl_crystal_density_method 'not measured'
_exptl_crystal_description needle
_exptl_crystal_F_000 736
_exptl_crystal_size_max 0.80
_exptl_crystal_size_mid 0.34
_exptl_crystal_size_min 0.14
_refine_diff_density_max 0.164
_refine_diff_density_min -0.202
_refine_ls_extinction_method none
_refine_ls_goodness_of_fit_ref 1.018
_refine_ls_hydrogen_treatment mixed
_refine_ls_matrix_type full
_refine_ls_number_parameters 235
_refine_ls_number_reflns 3107
_refine_ls_number_restraints 0
_refine_ls_restrained_S_all 1.018
_refine_ls_R_factor_all 0.078
_refine_ls_R_factor_gt 0.048
_refine_ls_shift/su_max <0.001
_refine_ls_shift/su_mean 0.000
_refine_ls_structure_factor_coef Fsqd
_refine_ls_weighting_details 'calc w = 1/[\s^2^(Fo^2^)+(0.0546P)^2^+0.7610P] where P = (Fo^2^+2Fc^2^)/3'
_refine_ls_weighting_scheme calc
_refine_ls_wR_factor_ref 0.120
_reflns_number_gt 2192
_reflns_number_total 3107
_reflns_threshold_expression I>2\s(I)
_cod_data_source_file qa0139.cif
_cod_data_source_block p11
_cod_depositor_comments
;
The following automatic conversions were performed:
'_symmetry_cell_setting' value 'Monoclinic' changed to 'monoclinic'
according to '/home/saulius/struct/CIF-dictionaries/cif_core.dic'
dictionary named 'cif_core.dic' version 2.4.1 from 2010-06-29.

Automatic conversion script
Id: cif_fix_enum 1527 2010-12-29 10:47:43Z saulius 

The following automatic conversions were performed:

'_symmetry_cell_setting' value 'Monoclinic' changed to 'monoclinic'
according to /home/saulius/struct/CIF-dictionaries/cif_core.dic
dictionary named 'cif_core.dic' version 2.4.1 from 2010-06-29.

Automatic conversion script
Id: cif_fix_values 1715 2011-07-08 13:25:40Z adriana 
;
_cod_original_sg_symbol_H-M 'P 21/n'
_cod_database_code 2008718
_cod_database_fobs_code 2008718

loop_
_symmetry_equiv_pos_as_xyz
'x, y, z'
'-x+1/2, y+1/2, -z+1/2'
'-x, -y, -z'
'x-1/2, -y-1/2, z-1/2'

loop_
_atom_site_label
_atom_site_fract_x
_atom_site_fract_y
_atom_site_fract_z
_atom_site_U_iso_or_equiv
_atom_site_adp_type
_atom_site_calc_flag
_atom_site_refinement_flags
_atom_site_occupancy
_atom_site_disorder_assembly
_atom_site_disorder_group
_atom_site_type_symbol
C1 0.74065(14) 0.0537(3) 0.37414(11) 0.0339(5) Uani d . 1 . . C
O1 0.73233(14) -0.0919(3) 0.33013(9) 0.0627(6) Uani d . 1 . . O
C2 0.71820(14) 0.0291(3) 0.45010(12) 0.0359(5) Uani d . 1 . . C
H2 0.7038 -0.1038 0.4657 0.043 Uiso calc R 1 . . H
C3 0.71707(14) 0.1845(3) 0.49829(12) 0.0345(5) Uani d . 1 . . C
H3 0.7023 0.1584 0.5469 0.041 Uiso calc R 1 . . H
C4 0.73798(13) 0.3958(3) 0.47870(11) 0.0325(5) Uani d . 1 . . C
O4 0.72617(12) 0.5369(2) 0.52066(9) 0.0562(5) Uani d . 1 . . O
C5 0.77505(13) 0.4343(3) 0.40783(11) 0.0285(5) Uani d . 1 . . C
H5 0.7422 0.5517 0.3798 0.034 Uiso calc R 1 . . H
C6 0.87603(14) 0.4925(3) 0.42775(12) 0.0370(5) Uani d . 1 . . C
H6 0.8900 0.6288 0.4525 0.044 Uiso calc R 1 . . H
C7 0.92382(14) 0.3116(4) 0.46917(13) 0.0440(6) Uani d . 1 . . C
H7 0.9493 0.3054 0.5220 0.053 Uiso calc R 1 . . H
C8 0.92376(14) 0.1633(4) 0.41858(14) 0.0466(6) Uani d . 1 . . C
H8 0.9500 0.0321 0.4282 0.056 Uiso calc R 1 . . H
C9 0.87444(14) 0.2408(4) 0.34281(12) 0.0408(6) Uani d . 1 . . C
H9 0.8864 0.1672 0.2965 0.049 Uiso calc R 1 . . H
C10 0.77459(13) 0.2555(3) 0.35106(11) 0.0294(5) Uani d . 1 . . C
H10 0.7387 0.2966 0.3006 0.035 Uiso calc R 1 . . H
C11 0.90014(15) 0.4664(4) 0.34870(13) 0.0445(6) Uani d . 1 . . C
H11A 0.8635 0.5518 0.3091 0.053 Uiso calc R 1 . . H
H11B 0.9638 0.4893 0.3487 0.053 Uiso calc R 1 . . H
C1A 0.64909(13) 0.2907(3) 0.71484(12) 0.0310(5) Uani d . 1 . . C
O1A 0.67001(11) 0.1424(2) 0.68034(9) 0.0469(4) Uani d . 1 . . O
C2A 0.64008(14) 0.2693(3) 0.79520(12) 0.0349(5) Uani d . 1 . . C
H2A 0.6436 0.1365 0.8173 0.042 Uiso calc R 1 . . H
C3A 0.62716(14) 0.4287(3) 0.83817(12) 0.0366(5) Uani d . 1 . . C
H3A 0.6239 0.4055 0.8903 0.044 Uiso calc R 1 . . H
C4A 0.61762(14) 0.6395(3) 0.80881(12) 0.0347(5) Uani d . 1 . . C
O4A 0.60853(13) 0.7804(3) 0.85178(9) 0.0589(5) Uani d . 1 . . O
C5A 0.61820(13) 0.6800(3) 0.72563(11) 0.0284(5) Uani d . 1 . . C
H5A 0.6650 0.7841 0.7222 0.034 Uiso calc R 1 . . H
C6A 0.52692(13) 0.7671(3) 0.68332(12) 0.0351(5) Uani d . 1 . . C
H6A 0.5134 0.9113 0.6960 0.042 Uiso calc R 1 . . H
C7A 0.45810(14) 0.6101(4) 0.69264(14) 0.0446(6) Uani d . 1 . . C
H7A 0.4139 0.6237 0.7232 0.053 Uiso calc R 1 . . H
C8A 0.47036(14) 0.4495(4) 0.65046(14) 0.0491(6) Uani d . 1 . . C
H8A 0.4365 0.3271 0.6454 0.059 Uiso calc R 1 . . H
C9A 0.54797(15) 0.4958(4) 0.61178(12) 0.0413(6) Uani d . 1 . . C
H9A 0.5513 0.4140 0.5649 0.050 Uiso calc R 1 . . H
C10A 0.63328(13) 0.4944(3) 0.67588(11) 0.0289(5) Uani d . 1 . . C
H10A 0.6852 0.5255 0.6513 0.035 Uiso calc R 1 . . H
C11A 0.53684(15) 0.7276(4) 0.60028(12) 0.0438(6) Uani d . 1 . . C
H11C 0.4833 0.7647 0.5628 0.053 Uiso calc R 1 . . H
H11D 0.5898 0.7942 0.5869 0.053 Uiso calc R 1 . . H

loop_
_atom_site_aniso_label
_atom_site_aniso_U_11
_atom_site_aniso_U_22
_atom_site_aniso_U_33
_atom_site_aniso_U_12
_atom_site_aniso_U_13
_atom_site_aniso_U_23
C1 0.0424(12) 0.0307(12) 0.0252(11) 0.0014(10) -0.0026(9) -0.0022(10)
O1 0.1160(16) 0.0371(10) 0.0320(9) -0.0085(10) 0.0054(9) -0.0063(8)
C2 0.0426(12) 0.0306(12) 0.0346(12) -0.0066(10) 0.0074(10) 0.0046(10)
C3 0.0380(12) 0.0359(12) 0.0323(12) 0.0008(10) 0.0136(9) 0.0050(10)
C4 0.0368(11) 0.0322(12) 0.0305(12) 0.0031(9) 0.0117(9) -0.0022(10)
O4 0.0897(14) 0.0367(10) 0.0532(11) 0.0030(9) 0.0421(10) -0.0056(8)
C5 0.0312(10) 0.0258(11) 0.0298(11) 0.0019(9) 0.0088(8) 0.0021(9)
C6 0.0373(12) 0.0412(13) 0.0337(12) -0.0103(10) 0.0094(9) -0.0011(10)
C7 0.0281(11) 0.0692(17) 0.0324(12) -0.0054(11) -0.0004(9) 0.0080(12)
C8 0.0330(12) 0.0593(16) 0.0488(15) 0.0154(11) 0.0109(10) 0.0105(13)
C9 0.0411(12) 0.0541(15) 0.0302(12) 0.0089(11) 0.0143(9) -0.0017(11)
C10 0.0343(11) 0.0343(12) 0.0190(9) 0.0028(9) 0.0031(8) 0.0026(9)
C11 0.0363(12) 0.0622(17) 0.0380(13) -0.0064(11) 0.0146(10) 0.0078(12)
C1A 0.0269(10) 0.0316(12) 0.0362(12) -0.0038(9) 0.0101(9) -0.0051(10)
O1A 0.0630(11) 0.0330(9) 0.0508(10) 0.0006(8) 0.0266(8) -0.0070(8)
C2A 0.0373(12) 0.0321(12) 0.0365(12) -0.0002(10) 0.0105(9) 0.0066(10)
C3A 0.0447(13) 0.0408(13) 0.0254(11) 0.0001(10) 0.0092(9) 0.0058(10)
C4A 0.0423(12) 0.0351(13) 0.0278(11) 0.0025(10) 0.0097(9) -0.0015(10)
O4A 0.1003(14) 0.0432(11) 0.0355(9) 0.0143(10) 0.0188(9) -0.0057(8)
C5A 0.0293(10) 0.0282(11) 0.0285(11) -0.0012(8) 0.0072(8) 0.0004(9)
C6A 0.0333(11) 0.0363(12) 0.0356(12) 0.0064(10) 0.0057(9) 0.0037(10)
C7A 0.0263(11) 0.0519(15) 0.0555(15) 0.0050(11) 0.0075(10) 0.0094(13)
C8A 0.0286(12) 0.0501(15) 0.0622(16) -0.0084(11) -0.0080(11) 0.0015(13)
C9A 0.0446(13) 0.0461(15) 0.0299(12) 0.0014(11) -0.0015(10) -0.0082(10)
C10A 0.0275(10) 0.0346(12) 0.0259(10) -0.0014(9) 0.0084(8) -0.0021(9)
C11A 0.0428(13) 0.0533(15) 0.0325(12) 0.0065(11) -0.0009(10) 0.0077(11)

loop_
_atom_type_symbol
_atom_type_description
_atom_type_scat_dispersion_real
_atom_type_scat_dispersion_imag
_atom_type_scat_source
C C 0.0033 0.0016 'International Tables Vol C Tables 4.2.6.8 and 6.1.1.4'
H H 0.0000 0.0000 'International Tables Vol C Tables 4.2.6.8 and 6.1.1.4'
O O 0.0106 0.0060 'International Tables Vol C Tables 4.2.6.8 and 6.1.1.4'

loop_
_geom_angle_atom_site_label_1
_geom_angle_atom_site_label_2
_geom_angle_atom_site_label_3
_geom_angle
O1 C1 C2 119.4(2)
O1 C1 C10 120.53(19)
C2 C1 C10 120.10(18)
C3 C2 C1 122.9(2)
C3 C2 H2 118.5
C1 C2 H2 118.5
C2 C3 C4 122.22(19)
C2 C3 H3 118.9
C4 C3 H3 118.9
O4 C4 C3 119.96(18)
O4 C4 C5 120.71(19)
C3 C4 C5 119.33(18)
C4 C5 C10 117.86(17)
C4 C5 C6 111.30(16)
C10 C5 C6 102.46(16)
C4 C5 H5 108.3
C10 C5 H5 108.3
C6 C5 H5 108.3
C7 C6 C11 100.57(18)
C7 C6 C5 106.96(17)
C11 C6 C5 99.31(16)
C7 C6 H6 115.9
C11 C6 H6 115.9
C5 C6 H6 115.9
C8 C7 C6 107.6(2)
C8 C7 H7 126.2
C6 C7 H7 126.2
C7 C8 C9 107.5(2)
C7 C8 H8 126.3
C9 C8 H8 126.3
C8 C9 C11 100.48(19)
C8 C9 C10 106.02(17)
C11 C9 C10 100.34(17)
C8 C9 H9 115.9
C11 C9 H9 115.9
C10 C9 H9 115.9
C1 C10 C5 116.44(16)
C1 C10 C9 111.46(17)
C5 C10 C9 102.74(16)
C1 C10 H10 108.6
C5 C10 H10 108.6
C9 C10 H10 108.6
C9 C11 C6 93.86(17)
C9 C11 H11A 112.9
C6 C11 H11A 112.9
C9 C11 H11B 112.9
C6 C11 H11B 112.9
H11A C11 H11B 110.4
O1A C1A C2A 119.6(2)
O1A C1A C10A 120.47(18)
C2A C1A C10A 119.90(18)
C3A C2A C1A 122.5(2)
C3A C2A H2A 118.8
C1A C2A H2A 118.8
C2A C3A C4A 123.06(19)
C2A C3A H3A 118.5
C4A C3A H3A 118.5
O4A C4A C3A 119.93(19)
O4A C4A C5A 120.4(2)
C3A C4A C5A 119.71(18)
C4A C5A C10A 117.04(17)
C4A C5A C6A 111.61(16)
C10A C5A C6A 102.98(15)
C4A C5A H5A 108.3
C10A C5A H5A 108.3
C6A C5A H5A 108.3
C7A C6A C11A 100.83(18)
C7A C6A C5A 106.50(17)
C11A C6A C5A 99.33(16)
C7A C6A H6A 116.0
C11A C6A H6A 116.0
C5A C6A H6A 116.0
C8A C7A C6A 107.6(2)
C8A C7A H7A 126.2
C6A C7A H7A 126.2
C7A C8A C9A 107.8(2)
C7A C8A H8A 126.1
C9A C8A H8A 126.1
C8A C9A C11A 100.37(19)
C8A C9A C10A 106.91(17)
C11A C9A C10A 99.20(17)
C8A C9A H9A 116.0
C11A C9A H9A 116.0
C10A C9A H9A 116.0
C1A C10A C5A 117.43(16)
C1A C10A C9A 112.52(17)
C5A C10A C9A 102.63(16)
C1A C10A H10A 107.9
C5A C10A H10A 107.9
C9A C10A H10A 107.9
C9A C11A C6A 93.78(17)
C9A C11A H11C 113.0
C6A C11A H11C 113.0
C9A C11A H11D 113.0
C6A C11A H11D 113.0
H11C C11A H11D 110.4

loop_
_geom_bond_atom_site_label_1
_geom_bond_atom_site_label_2
_geom_bond_site_symmetry_2
_geom_bond_distance
_geom_bond_publ_flag
C1 O1 . 1.224(2) ?
C1 C2 . 1.465(3) ?
C1 C10 . 1.503(3) ?
C2 C3 . 1.332(3) ?
C2 H2 . 0.9500 ?
C3 C4 . 1.474(3) ?
C3 H3 . 0.9500 ?
C4 O4 . 1.221(2) ?
C4 C5 . 1.498(3) ?
C5 C10 . 1.544(3) ?
C5 C6 . 1.574(3) ?
C5 H5 . 1.0000 ?
C6 C7 . 1.511(3) ?
C6 C11 . 1.529(3) ?
C6 H6 . 1.0000 ?
C7 C8 . 1.323(3) ?
C7 H7 . 0.9500 ?
C8 C9 . 1.508(3) ?
C8 H8 . 0.9500 ?
C9 C11 . 1.525(3) ?
C9 C10 . 1.572(3) ?
C9 H9 . 1.0000 ?
C10 H10 . 1.0000 ?
C11 H11A . 0.9900 ?
C11 H11B . 0.9900 ?
C1A O1A . 1.222(2) ?
C1A C2A . 1.469(3) ?
C1A C10A . 1.500(3) ?
C2A C3A . 1.329(3) ?
C2A H2A . 0.9500 ?
C3A C4A . 1.471(3) ?
C3A H3A . 0.9500 ?
C4A O4A . 1.221(3) ?
C4A C5A . 1.506(3) ?
C5A C10A . 1.544(3) ?
C5A C6A . 1.572(3) ?
C5A H5A . 1.0000 ?
C6A C7A . 1.505(3) ?
C6A C11A . 1.536(3) ?
C6A H6A . 1.0000 ?
C7A C8A . 1.324(3) ?
C7A H7A . 0.9500 ?
C8A C9A . 1.514(3) ?
C8A H8A . 0.9500 ?
C9A C11A . 1.534(3) ?
C9A C10A . 1.572(3) ?
C9A H9A . 1.0000 ?
C10A H10A . 1.0000 ?
C11A H11C . 0.9900 ?
C11A H11D . 0.9900 ?

loop_
_geom_hbond_atom_site_label_D
_geom_hbond_atom_site_label_H
_geom_hbond_atom_site_label_A
_geom_hbond_site_symmetry_A
_geom_hbond_distance_DH
_geom_hbond_distance_HA
_geom_hbond_distance_DA
_geom_hbond_angle_DHA
C5 H5 O1 1_565 1.00 2.49 3.406(3) 152.7
C10 H10 O1 2_655 1.00 2.55 3.359(3) 137.3
C2 H2 O4 1_545 0.95 2.54 3.447(3) 159.1
C5A H5A O1A 1_565 1.00 2.46 3.264(3) 136.7
C2A H2A O4A 1_545 0.95 2.49 3.412(3) 163.1
C7 H7 O4A 2_646 0.95 2.57 3.321(3) 136.2

loop_
_geom_torsion_atom_site_label_1
_geom_torsion_atom_site_label_2
_geom_torsion_atom_site_label_3
_geom_torsion_atom_site_label_4
_geom_torsion
O1 C1 C2 C3 -173.2(2)
C10 C1 C2 C3 7.5(3)
C1 C2 C3 C4 0.4(3)
C2 C3 C4 O4 171.4(2)
C2 C3 C4 C5 -9.6(3)
O4 C4 C5 C10 -170.59(19)
C3 C4 C5 C10 10.4(3)
O4 C4 C5 C6 71.5(3)
C3 C4 C5 C6 -107.5(2)
C4 C5 C6 C7 61.7(2)
C10 C5 C6 C7 -65.1(2)
C4 C5 C6 C11 165.86(18)
C10 C5 C6 C11 39.00(19)
C11 C6 C7 C8 -32.1(2)
C5 C6 C7 C8 71.1(2)
C6 C7 C8 C9 -1.1(2)
C7 C8 C9 C11 34.0(2)
C7 C8 C9 C10 -70.0(2)
O1 C1 C10 C5 174.92(19)
C2 C1 C10 C5 -5.8(3)
O1 C1 C10 C9 -67.7(3)
C2 C1 C10 C9 111.6(2)
C4 C5 C10 C1 -2.9(3)
C6 C5 C10 C1 119.60(18)
C4 C5 C10 C9 -125.02(18)
C6 C5 C10 C9 -2.49(19)
C8 C9 C10 C1 -56.2(2)
C11 C9 C10 C1 -160.39(16)
C8 C9 C10 C5 69.2(2)
C11 C9 C10 C5 -34.99(19)
C8 C9 C11 C6 -49.99(19)
C10 C9 C11 C6 58.62(18)
C7 C6 C11 C9 49.34(19)
C5 C6 C11 C9 -60.01(18)
O1A C1A C2A C3A 172.4(2)
C10A C1A C2A C3A -7.1(3)
C1A C2A C3A C4A 2.2(3)
C2A C3A C4A O4A -177.8(2)
C2A C3A C4A C5A 2.8(3)
O4A C4A C5A C10A 177.9(2)
C3A C4A C5A C10A -2.7(3)
O4A C4A C5A C6A -63.8(3)
C3A C4A C5A C6A 115.6(2)
C4A C5A C6A C7A -58.6(2)
C10A C5A C6A C7A 67.8(2)
C4A C5A C6A C11A -162.92(18)
C10A C5A C6A C11A -36.55(19)
C11A C6A C7A C8A 33.0(2)
C5A C6A C7A C8A -70.3(2)
C6A C7A C8A C9A 0.0(2)
C7A C8A C9A C11A -32.9(2)
C7A C8A C9A C10A 70.1(2)
O1A C1A C10A C5A -172.78(18)
C2A C1A C10A C5A 6.7(3)
O1A C1A C10A C9A 68.4(2)
C2A C1A C10A C9A -112.1(2)
C4A C5A C10A C1A -2.0(3)
C6A C5A C10A C1A -124.80(18)
C4A C5A C10A C9A 121.96(18)
C6A C5A C10A C9A -0.85(19)
C8A C9A C10A C1A 61.3(2)
C11A C9A C10A C1A 165.15(17)
C8A C9A C10A C5A -65.9(2)
C11A C9A C10A C5A 38.00(19)
C8A C9A C11A C6A 49.11(19)
C10A C9A C11A C6A -60.11(18)
C7A C6A C11A C9A -49.45(19)
C5A C6A C11A C9A 59.49(18)

loop_
_cod_related_entry_id
_cod_related_entry_database
_cod_related_entry_code
1 ChemSpider 71481
